data_1537570
loop_
_publ_author_name
'Lambert-Andron, B.'
'Berodias, G.'

_publ_section_title
;
 Etude par diffraction neutronique de Fe3 Se4
;
_journal_name_full 'Solid State Communications'
_journal_page_first 623
_journal_page_last 629
_journal_volume 7
_journal_year 1969
_chemical_formula_sum 'Fe3 Se4'
_space_group_crystal_system monoclinic
_space_group_IT_number 12
_space_group_name_Hall '-I 2y'
_space_group_name_H-M_alt 'I 1 2/m 1'
_cell_angle_alpha 90
_cell_angle_beta 91.73
_cell_angle_gamma 90
_cell_formula_units_Z 2
_cell_length_a 6.2
_cell_length_b 3.53
_cell_length_c 11.26
_cell_volume 246.324
_citation_journal_id_ASTM SSCOA4
_cod_data_source_file Lambert-Andron_SSCOA4_1969_110.cif
_cod_data_source_block Fe3Se4
_cod_depositor_comments
;
 Updating space group information.

 Antanas Vaitkus,
 2018-07-22
;
_cod_database_code 1537570

loop_
_space_group_symop_id
_space_group_symop_operation_xyz
1 x,y,z
2 -x,y,-z
3 -x,-y,-z
4 x,-y,z
5 x+1/2,y+1/2,z+1/2
6 -x+1/2,y+1/2,-z+1/2
7 -x+1/2,-y+1/2,-z+1/2
8 x+1/2,-y+1/2,z+1/2

loop_
_atom_site_label
_atom_site_type_symbol
_atom_site_fract_x
_atom_site_fract_y
_atom_site_fract_z
_atom_site_occupancy
_atom_site_U_iso_or_equiv
Fe1 Fe+3 0 0 0.5 1 0.0
Se2 Se-2 0.367 0 0.86 1 0.0
Fe3 Fe+2 0.045 0 0.241 0.5 0.0
Se1 Se-2 0.347 0 0.384 1 0.0
Fe2 Fe+3 0.045 0 0.241 0.5 0.0
